data_4134760
loop_
_publ_author_name
'Liu, Tianchang'
'Gau, Michael R.'
'Tomson, Neil C.'

_publ_section_title
;
 Mimicking the Constrained Geometry of a Nitrogen-Fixation Intermediate.
;
_journal_name_full 'Journal of the American Chemical Society'
_journal_paper_doi 10.1021/jacs.0c01861
_journal_year 2020
_chemical_formula_moiety 'C38 H64 Fe2 N8 P2, C4 H10 O, 0.5(C6 H14)'
_chemical_formula_sum 'C45 H81 Fe2 N8 O P2'
_chemical_formula_weight 923.81
_space_group_crystal_system triclinic
_space_group_IT_number 2
_space_group_name_Hall '-P 1'
_space_group_name_H-M_alt 'P -1'
_atom_sites_solution_hydrogens geom
_atom_sites_solution_primary dual
_audit_creation_date 2019-11-13
_audit_creation_method
;
Olex2 1.2
(compiled 2018.05.29 svn.r3508 for OlexSys, GUI svn.r5506)
;
_cell_angle_alpha 91.874(2)
_cell_angle_beta 92.340(2)
_cell_angle_gamma 106.816(2)
_cell_formula_units_Z 2
_cell_length_a 9.8631(6)
_cell_length_b 13.0959(8)
_cell_length_c 20.1607(12)
_cell_measurement_reflns_used 9958
_cell_measurement_temperature 100
_cell_measurement_theta_max 27.533
_cell_measurement_theta_min 2.885
_cell_volume 2487.9(3)
_computing_cell_refinement 'SAINT V8.38A (2016)'
_computing_data_collection 'Bruker APEX3 v2018.7-2'
_computing_data_reduction 'SAINT V8.38A (2016)'
_computing_molecular_graphics 'ORTEP-3 (Farrugia, 2012)'
_computing_publication_material 'Olex2 (Dolomanov et al., 2009)'
_computing_structure_refinement 'ShelXL (Sheldrick, 2015)'
_computing_structure_solution 'ShelXT (Sheldrick, 2015)'
_diffrn_ambient_temperature 100
_diffrn_measured_fraction_theta_full 0.996
_diffrn_measured_fraction_theta_max 0.993
_diffrn_measurement_device 'CMOS area detector'
_diffrn_measurement_device_type 'Bruker D8QUEST'
_diffrn_measurement_method '\w and \f scans'
_diffrn_radiation_monochromator graphite
_diffrn_radiation_type MoK\a
_diffrn_radiation_wavelength 0.71073
_diffrn_reflns_av_R_equivalents 0.0413
_diffrn_reflns_av_unetI/netI 0.0404
_diffrn_reflns_Laue_measured_fraction_full 0.996
_diffrn_reflns_Laue_measured_fraction_max 0.993
_diffrn_reflns_limit_h_max 12
_diffrn_reflns_limit_h_min -12
_diffrn_reflns_limit_k_max 17
_diffrn_reflns_limit_k_min -16
_diffrn_reflns_limit_l_max 26
_diffrn_reflns_limit_l_min -26
_diffrn_reflns_number 52187
_diffrn_reflns_point_group_measured_fraction_full 0.996
_diffrn_reflns_point_group_measured_fraction_max 0.993
_diffrn_reflns_theta_full 25.242
_diffrn_reflns_theta_max 27.548
_diffrn_reflns_theta_min 2.524
_diffrn_source 'sealed tube'
_exptl_absorpt_coefficient_mu 0.688
_exptl_absorpt_correction_T_max 0.7456
_exptl_absorpt_correction_T_min 0.7109
_exptl_absorpt_correction_type multi-scan
_exptl_absorpt_process_details 'SADABS v2014/5'
_exptl_crystal_colour 'dark green'
_exptl_crystal_density_diffrn 1.233
_exptl_crystal_description irregular
_exptl_crystal_F_000 994
_exptl_crystal_size_max 0.27
_exptl_crystal_size_mid 0.23
_exptl_crystal_size_min 0.17
_refine_diff_density_max 0.715
_refine_diff_density_min -0.534
_refine_diff_density_rms 0.082
_refine_ls_extinction_method none
_refine_ls_goodness_of_fit_ref 1.111
_refine_ls_hydrogen_treatment constr
_refine_ls_matrix_type full
_refine_ls_number_parameters 542
_refine_ls_number_reflns 11406
_refine_ls_number_restraints 0
_refine_ls_restrained_S_all 1.111
_refine_ls_R_factor_all 0.0603
_refine_ls_R_factor_gt 0.0440
_refine_ls_shift/su_max 0.001
_refine_ls_shift/su_mean 0.000
_refine_ls_structure_factor_coef Fsqd
_refine_ls_weighting_details 'w=1/[\s^2^(Fo^2^)+(0.0215P)^2^+5.3200P] where P=(Fo^2^+2Fc^2^)/3'
_refine_ls_weighting_scheme calc
_refine_ls_wR_factor_gt 0.1000
_refine_ls_wR_factor_ref 0.1063
_reflns_number_gt 9330
_reflns_number_total 11406
_reflns_threshold_expression 'I > 2\s(I)'
_cod_data_source_file ja0c01861_si_002.cif
_cod_data_source_block 3716
_cod_database_code 4134760
_shelx_shelxl_version_number 2018/3
_olex2_refinement_description
;
1. Fixed Uiso
 At 1.2 times of:
  All C(H) groups, All C(H,H) groups
 At 1.5 times of:
  All C(H,H,H) groups
2.a Secondary CH2 refined with riding coordinates:
 C8(H8A,H8B), C9(H9A,H9B), C10(H10A,H10B), C18(H18A,H18B), C19(H19A,H19B),
 C20(H20A,H20B), C40(H40A,H40B), C41(H41A,H41B), C43(H43A,H43B), C44(H44A,H44B)
2.b Aromatic/amide H refined with riding coordinates:
 C3(H3), C5(H5), C13(H13), C15(H15)
2.c Idealised Me refined as rotating group:
 C21(H21A,H21B,H21C), C23(H23A,H23B,H23C), C24(H24A,H24B,H24C), C25(H25A,H25B,
 H25C), C26(H26A,H26B,H26C), C27(H27A,H27B,H27C), C29(H29A,H29B,H29C), C30(H30A,
 H30B,H30C), C31(H31A,H31B,H31C), C32(H32A,H32B,H32C), C33(H33A,H33B,H33C),
 C34(H34A,H34B,H34C), C35(H35A,H35B,H35C), C36(H36A,H36B,H36C), C37(H37A,H37B,
 H37C), C38(H38A,H38B,H38C), C39(H39A,H39B,H39C), C42(H42A,H42B,H42C), C45(H45A,
 H45B,H45C)
;
_olex2_submission_special_instructions 'No special instructions were received'

loop_
_space_group_symop_operation_xyz
'x, y, z'
'-x, -y, -z'

loop_
_atom_site_label
_atom_site_type_symbol
_atom_site_fract_x
_atom_site_fract_y
_atom_site_fract_z
_atom_site_U_iso_or_equiv
_atom_site_adp_type
_atom_site_occupancy
_atom_site_site_symmetry_order
_atom_site_calc_flag
_atom_site_refinement_flags_posn
_atom_site_refinement_flags_adp
_atom_site_refinement_flags_occupancy
_atom_site_disorder_assembly
_atom_site_disorder_group
Fe1 Fe 0.57432(4) 0.40779(3) 0.18607(2) 0.01019(8) Uani 1 1 d . . . . .
Fe2 Fe 0.62046(4) 0.19179(3) 0.35330(2) 0.00925(8) Uani 1 1 d . . . . .
P1 P 0.39594(7) 0.36582(6) 0.11235(3) 0.01631(14) Uani 1 1 d . . . . .
P2 P 0.45621(7) 0.03983(5) 0.36053(3) 0.01237(13) Uani 1 1 d . . . . .
N1 N 0.5152(2) 0.49983(16) 0.24658(10) 0.0121(4) Uani 1 1 d . . . . .
N2 N 0.6866(2) 0.53579(16) 0.16209(10) 0.0109(4) Uani 1 1 d . . . . .
N3 N 0.7077(2) 0.36011(16) 0.13758(10) 0.0117(4) Uani 1 1 d . . . . .
N4 N 0.7564(2) 0.14278(16) 0.30672(10) 0.0123(4) Uani 1 1 d . . . . .
N5 N 0.7521(2) 0.20162(16) 0.42114(10) 0.0101(4) Uani 1 1 d . . . . .
N6 N 0.5578(2) 0.27884(16) 0.41572(10) 0.0101(4) Uani 1 1 d . . . . .
N7 N 0.5335(2) 0.29375(16) 0.23938(10) 0.0112(4) Uani 1 1 d . . . . .
N8 N 0.5493(2) 0.24146(16) 0.28105(10) 0.0109(4) Uani 1 1 d . . . . .
C1 C 0.5675(3) 0.6050(2) 0.23936(12) 0.0131(5) Uani 1 1 d . . . . .
C2 C 0.6683(3) 0.62972(19) 0.18919(12) 0.0124(5) Uani 1 1 d . . . . .
C3 C 0.7512(3) 0.7276(2) 0.16858(12) 0.0140(5) Uani 1 1 d . . . . .
H3 H 0.738443 0.791680 0.187000 0.017 Uiso 1 1 calc R . . . .
C4 C 0.8534(3) 0.7335(2) 0.12106(12) 0.0140(5) Uani 1 1 d . . . . .
C5 C 0.8714(3) 0.6377(2) 0.09555(12) 0.0135(5) Uani 1 1 d . . . . .
H5 H 0.939245 0.639603 0.063144 0.016 Uiso 1 1 calc R . . . .
C6 C 0.7908(3) 0.5393(2) 0.11722(12) 0.0124(5) Uani 1 1 d . . . . .
C7 C 0.8013(3) 0.4343(2) 0.10467(12) 0.0125(5) Uani 1 1 d . . . . .
C8 C 0.7182(3) 0.25014(19) 0.13861(12) 0.0129(5) Uani 1 1 d . . . . .
H8a H 0.763174 0.234165 0.098094 0.015 Uiso 1 1 calc R . . . .
H8b H 0.621842 0.199315 0.138591 0.015 Uiso 1 1 calc R . . . .
C9 C 0.8064(3) 0.23546(19) 0.20067(12) 0.0127(5) Uani 1 1 d . . . . .
H9a H 0.810699 0.293817 0.233900 0.015 Uiso 1 1 calc R . . . .
H9b H 0.904491 0.242761 0.187902 0.015 Uiso 1 1 calc R . . . .
C10 C 0.7493(3) 0.12730(19) 0.23389(12) 0.0136(5) Uani 1 1 d . . . . .
H10a H 0.649725 0.092992 0.217832 0.016 Uiso 1 1 calc R . . . .
H10b H 0.806080 0.079280 0.221181 0.016 Uiso 1 1 calc R . . . .
C11 C 0.8661(3) 0.12916(19) 0.34340(12) 0.0123(5) Uani 1 1 d . . . . .
C12 C 0.8657(3) 0.16161(19) 0.41134(12) 0.0115(5) Uani 1 1 d . . . . .
C13 C 0.9637(3) 0.16562(19) 0.46402(12) 0.0124(5) Uani 1 1 d . . . . .
H13 H 1.039114 0.135288 0.457862 0.015 Uiso 1 1 calc R . . . .
C14 C 0.9524(2) 0.21370(19) 0.52585(12) 0.0113(5) Uani 1 1 d . . . . .
C15 C 0.8380(2) 0.25625(18) 0.53380(12) 0.0109(5) Uani 1 1 d . . . . .
H15 H 0.828427 0.289375 0.575273 0.013 Uiso 1 1 calc R . . . .
C16 C 0.7384(2) 0.25034(18) 0.48149(12) 0.0097(5) Uani 1 1 d . . . . .
C17 C 0.6228(2) 0.29546(18) 0.47645(12) 0.0101(5) Uani 1 1 d . . . . .
C18 C 0.4501(3) 0.33299(19) 0.39787(12) 0.0119(5) Uani 1 1 d . . . . .
H18a H 0.407424 0.350955 0.438598 0.014 Uiso 1 1 calc R . . . .
H18b H 0.373768 0.284503 0.368656 0.014 Uiso 1 1 calc R . . . .
C19 C 0.5187(3) 0.43629(19) 0.36160(12) 0.0117(5) Uani 1 1 d . . . . .
H19a H 0.609555 0.431657 0.344527 0.014 Uiso 1 1 calc R . . . .
H19b H 0.540888 0.497594 0.394345 0.014 Uiso 1 1 calc R . . . .
C20 C 0.4264(3) 0.4591(2) 0.30292(12) 0.0134(5) Uani 1 1 d . . . . .
H20a H 0.351903 0.392618 0.288326 0.016 Uiso 1 1 calc R . . . .
H20b H 0.379325 0.512469 0.317773 0.016 Uiso 1 1 calc R . . . .
C21 C 0.5347(3) 0.6903(2) 0.28221(13) 0.0174(5) Uani 1 1 d . . . . .
H21a H 0.431718 0.675994 0.283441 0.026 Uiso 1 1 calc GR . . . .
H21b H 0.575785 0.760148 0.263690 0.026 Uiso 1 1 calc GR . . . .
H21c H 0.575393 0.690284 0.327380 0.026 Uiso 1 1 calc GR . . . .
C22 C 0.9461(3) 0.8437(2) 0.10192(13) 0.0170(5) Uani 1 1 d . . . . .
C23 C 1.0358(3) 0.9021(2) 0.16359(15) 0.0293(7) Uani 1 1 d . . . . .
H23a H 0.973038 0.909436 0.198733 0.044 Uiso 1 1 calc GR . . . .
H23b H 1.093183 0.973028 0.151900 0.044 Uiso 1 1 calc GR . . . .
H23c H 1.098336 0.860886 0.179407 0.044 Uiso 1 1 calc GR . . . .
C24 C 0.8520(3) 0.9105(2) 0.07604(16) 0.0283(7) Uani 1 1 d . . . . .
H24a H 0.796051 0.874389 0.036233 0.042 Uiso 1 1 calc GR . . . .
H24b H 0.911854 0.981053 0.064957 0.042 Uiso 1 1 calc GR . . . .
H24c H 0.788029 0.918779 0.110427 0.042 Uiso 1 1 calc GR . . . .
C25 C 1.0480(3) 0.8352(2) 0.04817(14) 0.0232(6) Uani 1 1 d . . . . .
H25a H 1.110994 0.794701 0.064385 0.035 Uiso 1 1 calc GR . . . .
H25b H 1.104664 0.906991 0.037565 0.035 Uiso 1 1 calc GR . . . .
H25c H 0.993543 0.798559 0.008130 0.035 Uiso 1 1 calc GR . . . .
C26 C 0.9114(3) 0.4102(2) 0.06275(13) 0.0193(6) Uani 1 1 d . . . . .
H26a H 0.957317 0.364122 0.086593 0.029 Uiso 1 1 calc GR . . . .
H26b H 0.982602 0.477032 0.053413 0.029 Uiso 1 1 calc GR . . . .
H26c H 0.866157 0.373760 0.020837 0.029 Uiso 1 1 calc GR . . . .
C27 C 0.9823(3) 0.0906(2) 0.31526(14) 0.0218(6) Uani 1 1 d . . . . .
H27a H 0.942323 0.017714 0.296251 0.033 Uiso 1 1 calc GR . . . .
H27b H 1.053674 0.091372 0.350702 0.033 Uiso 1 1 calc GR . . . .
H27c H 1.026737 0.137719 0.280497 0.033 Uiso 1 1 calc GR . . . .
C28 C 1.0675(3) 0.2296(2) 0.58193(13) 0.0141(5) Uani 1 1 d . . . . .
C29 C 1.1542(3) 0.3472(2) 0.58714(16) 0.0270(7) Uani 1 1 d . . . . .
H29a H 1.202785 0.366279 0.545889 0.040 Uiso 1 1 calc GR . . . .
H29b H 1.224560 0.359267 0.624526 0.040 Uiso 1 1 calc GR . . . .
H29c H 1.090913 0.391601 0.594362 0.040 Uiso 1 1 calc GR . . . .
C30 C 1.1674(3) 0.1613(2) 0.56971(15) 0.0255(6) Uani 1 1 d . . . . .
H30a H 1.111842 0.086151 0.562928 0.038 Uiso 1 1 calc GR . . . .
H30b H 1.234072 0.169358 0.608267 0.038 Uiso 1 1 calc GR . . . .
H30c H 1.220254 0.184658 0.530101 0.038 Uiso 1 1 calc GR . . . .
C31 C 1.0012(3) 0.2002(3) 0.64873(14) 0.0278(7) Uani 1 1 d . . . . .
H31a H 0.939006 0.244433 0.658523 0.042 Uiso 1 1 calc GR . . . .
H31b H 1.076521 0.212541 0.683910 0.042 Uiso 1 1 calc GR . . . .
H31c H 0.945841 0.124671 0.646460 0.042 Uiso 1 1 calc GR . . . .
C32 C 0.5836(3) 0.3582(2) 0.53253(12) 0.0146(5) Uani 1 1 d . . . . .
H32a H 0.593064 0.431084 0.519165 0.022 Uiso 1 1 calc GR . . . .
H32b H 0.646815 0.360375 0.571664 0.022 Uiso 1 1 calc GR . . . .
H32c H 0.485269 0.323901 0.543310 0.022 Uiso 1 1 calc GR . . . .
C33 C 0.3083(3) 0.4700(3) 0.10161(16) 0.0329(8) Uani 1 1 d . . . . .
H33a H 0.250395 0.472677 0.139648 0.049 Uiso 1 1 calc GR . . . .
H33b H 0.247388 0.454007 0.060691 0.049 Uiso 1 1 calc GR . . . .
H33c H 0.379980 0.539180 0.098744 0.049 Uiso 1 1 calc GR . . . .
C34 C 0.2469(4) 0.2474(3) 0.12093(19) 0.0433(9) Uani 1 1 d . . . . .
H34a H 0.280563 0.183946 0.120433 0.065 Uiso 1 1 calc GR . . . .
H34b H 0.176817 0.240913 0.083939 0.065 Uiso 1 1 calc GR . . . .
H34c H 0.202943 0.253556 0.163033 0.065 Uiso 1 1 calc GR . . . .
C35 C 0.4468(3) 0.3459(3) 0.02785(14) 0.0279(7) Uani 1 1 d . . . . .
H35a H 0.526938 0.406494 0.017336 0.042 Uiso 1 1 calc GR . . . .
H35b H 0.366353 0.340666 -0.003564 0.042 Uiso 1 1 calc GR . . . .
H35c H 0.474520 0.279923 0.024445 0.042 Uiso 1 1 calc GR . . . .
C36 C 0.5261(4) -0.0718(2) 0.37740(17) 0.0300(7) Uani 1 1 d . . . . .
H36a H 0.575221 -0.087534 0.338787 0.045 Uiso 1 1 calc GR . . . .
H36b H 0.447854 -0.134853 0.386172 0.045 Uiso 1 1 calc GR . . . .
H36c H 0.592892 -0.053140 0.416291 0.045 Uiso 1 1 calc GR . . . .
C37 C 0.3362(3) -0.0132(3) 0.28823(15) 0.0303(7) Uani 1 1 d . . . . .
H37a H 0.278579 0.034868 0.278848 0.045 Uiso 1 1 calc GR . . . .
H37b H 0.273987 -0.083983 0.297277 0.045 Uiso 1 1 calc GR . . . .
H37c H 0.391483 -0.018914 0.249723 0.045 Uiso 1 1 calc GR . . . .
C38 C 0.3361(3) 0.0350(2) 0.42755(14) 0.0234(6) Uani 1 1 d . . . . .
H38a H 0.391406 0.060395 0.469439 0.035 Uiso 1 1 calc GR . . . .
H38b H 0.276993 -0.038701 0.431457 0.035 Uiso 1 1 calc GR . . . .
H38c H 0.275379 0.080637 0.417775 0.035 Uiso 1 1 calc GR . . . .
O1 O 1.0995(2) 0.53439(15) 0.31397(9) 0.0204(4) Uani 1 1 d . . . . .
C39 C 1.1465(3) 0.6349(3) 0.21670(15) 0.0292(7) Uani 1 1 d . . . . .
H39a H 1.109365 0.641633 0.171735 0.044 Uiso 1 1 calc GR . . . .
H39b H 1.239701 0.622752 0.214399 0.044 Uiso 1 1 calc GR . . . .
H39c H 1.155651 0.700722 0.243360 0.044 Uiso 1 1 calc GR . . . .
C40 C 1.0465(3) 0.5424(3) 0.24830(15) 0.0296(7) Uani 1 1 d . . . . .
H40a H 0.951304 0.553181 0.249559 0.036 Uiso 1 1 calc R . . . .
H40b H 1.037632 0.475488 0.221866 0.036 Uiso 1 1 calc R . . . .
C41 C 1.0172(3) 0.4415(2) 0.34463(15) 0.0251(6) Uani 1 1 d . . . . .
H41a H 1.019898 0.376472 0.318881 0.030 Uiso 1 1 calc R . . . .
H41b H 0.917169 0.442218 0.345543 0.030 Uiso 1 1 calc R . . . .
C42 C 1.0770(3) 0.4405(2) 0.41425(15) 0.0257(6) Uani 1 1 d . . . . .
H42a H 1.174310 0.435914 0.412886 0.039 Uiso 1 1 calc GR . . . .
H42b H 1.018582 0.378615 0.436322 0.039 Uiso 1 1 calc GR . . . .
H42c H 1.077177 0.506190 0.438974 0.039 Uiso 1 1 calc GR . . . .
C43 C 0.4822(3) 0.9432(3) 0.01335(16) 0.0352(8) Uani 1 1 d . . . . .
H43a H 0.393134 0.898424 -0.009530 0.042 Uiso 1 1 calc R . . . .
H43b H 0.558661 0.911405 0.002360 0.042 Uiso 1 1 calc R . . . .
C44 C 0.4657(4) 0.9409(3) 0.08651(18) 0.0463(9) Uani 1 1 d . . . . .
H44a H 0.387840 0.971106 0.097599 0.056 Uiso 1 1 calc R . . . .
H44b H 0.554109 0.986495 0.109575 0.056 Uiso 1 1 calc R . . . .
C45 C 0.4326(5) 0.8249(4) 0.1123(2) 0.0599(12) Uani 1 1 d . . . . .
H45a H 0.346662 0.778934 0.088681 0.090 Uiso 1 1 calc GR . . . .
H45b H 0.417881 0.826783 0.160066 0.090 Uiso 1 1 calc GR . . . .
H45c H 0.512453 0.796565 0.104294 0.090 Uiso 1 1 calc GR . . . .

loop_
_atom_site_aniso_label
_atom_site_aniso_U_11
_atom_site_aniso_U_22
_atom_site_aniso_U_33
_atom_site_aniso_U_23
_atom_site_aniso_U_13
_atom_site_aniso_U_12
Fe1 0.01016(17) 0.00997(17) 0.01057(17) 0.00035(13) 0.00127(13) 0.00307(13)
Fe2 0.00855(16) 0.00891(17) 0.01051(17) -0.00079(13) -0.00019(13) 0.00311(13)
P1 0.0135(3) 0.0202(4) 0.0145(3) 0.0003(3) -0.0017(2) 0.0043(3)
P2 0.0127(3) 0.0103(3) 0.0131(3) -0.0004(2) 0.0005(2) 0.0019(2)
N1 0.0104(10) 0.0138(10) 0.0127(10) 0.0022(8) 0.0009(8) 0.0043(8)
N2 0.0080(9) 0.0124(10) 0.0122(10) -0.0002(8) 0.0015(8) 0.0028(8)
N3 0.0134(10) 0.0105(10) 0.0116(10) -0.0012(8) 0.0002(8) 0.0045(8)
N4 0.0155(10) 0.0102(10) 0.0115(10) -0.0018(8) 0.0002(8) 0.0046(8)
N5 0.0101(10) 0.0088(10) 0.0111(10) -0.0005(8) 0.0005(8) 0.0023(8)
N6 0.0084(9) 0.0095(10) 0.0125(10) 0.0014(8) 0.0015(8) 0.0026(8)
N7 0.0099(10) 0.0099(10) 0.0122(10) -0.0020(8) 0.0019(8) 0.0003(8)
N8 0.0105(10) 0.0090(10) 0.0127(10) -0.0015(8) 0.0014(8) 0.0024(8)
C1 0.0167(12) 0.0135(12) 0.0112(12) -0.0004(9) -0.0013(9) 0.0081(10)
C2 0.0157(12) 0.0119(12) 0.0111(11) -0.0015(9) -0.0024(9) 0.0070(10)
C3 0.0190(13) 0.0101(12) 0.0135(12) -0.0005(9) -0.0014(10) 0.0055(10)
C4 0.0159(12) 0.0119(12) 0.0125(12) 0.0023(9) -0.0043(10) 0.0018(10)
C5 0.0115(12) 0.0165(13) 0.0119(12) 0.0009(9) 0.0003(9) 0.0032(10)
C6 0.0115(11) 0.0167(12) 0.0090(11) 0.0009(9) -0.0006(9) 0.0044(10)
C7 0.0122(12) 0.0147(12) 0.0109(11) 0.0020(9) 0.0017(9) 0.0041(10)
C8 0.0155(12) 0.0094(11) 0.0133(12) -0.0017(9) 0.0009(9) 0.0032(10)
C9 0.0122(12) 0.0100(11) 0.0159(12) -0.0002(9) 0.0033(9) 0.0029(9)
C10 0.0165(12) 0.0120(12) 0.0130(12) -0.0023(9) 0.0001(10) 0.0058(10)
C11 0.0121(12) 0.0083(11) 0.0171(12) 0.0003(9) 0.0002(9) 0.0043(9)
C12 0.0102(11) 0.0083(11) 0.0158(12) 0.0003(9) 0.0015(9) 0.0023(9)
C13 0.0104(11) 0.0100(11) 0.0179(12) 0.0009(9) 0.0014(9) 0.0044(9)
C14 0.0095(11) 0.0071(11) 0.0157(12) 0.0041(9) 0.0001(9) -0.0006(9)
C15 0.0116(11) 0.0080(11) 0.0120(11) 0.0000(9) 0.0014(9) 0.0013(9)
C16 0.0093(11) 0.0070(11) 0.0118(11) 0.0003(9) 0.0014(9) 0.0005(9)
C17 0.0105(11) 0.0074(11) 0.0124(11) 0.0012(9) 0.0022(9) 0.0022(9)
C18 0.0103(11) 0.0140(12) 0.0128(12) 0.0011(9) 0.0010(9) 0.0059(10)
C19 0.0117(11) 0.0126(12) 0.0120(11) 0.0000(9) 0.0017(9) 0.0053(10)
C20 0.0112(12) 0.0174(13) 0.0140(12) 0.0030(10) 0.0026(9) 0.0073(10)
C21 0.0226(14) 0.0174(13) 0.0146(12) 0.0001(10) 0.0006(10) 0.0099(11)
C22 0.0207(13) 0.0112(12) 0.0169(13) 0.0031(10) -0.0012(10) 0.0014(10)
C23 0.0354(17) 0.0206(15) 0.0236(15) 0.0019(12) -0.0025(13) -0.0045(13)
C24 0.0283(16) 0.0210(15) 0.0367(17) 0.0128(13) 0.0036(13) 0.0072(13)
C25 0.0249(15) 0.0163(13) 0.0244(15) 0.0058(11) 0.0042(12) -0.0009(12)
C26 0.0213(14) 0.0200(14) 0.0196(13) 0.0035(11) 0.0090(11) 0.0094(11)
C27 0.0251(15) 0.0276(15) 0.0196(14) -0.0001(11) 0.0021(11) 0.0186(13)
C28 0.0140(12) 0.0114(12) 0.0165(12) -0.0001(10) -0.0028(10) 0.0033(10)
C29 0.0234(15) 0.0143(14) 0.0390(18) 0.0011(12) -0.0152(13) 0.0010(12)
C30 0.0237(15) 0.0291(16) 0.0276(15) -0.0079(12) -0.0122(12) 0.0167(13)
C31 0.0200(14) 0.0459(19) 0.0192(14) 0.0064(13) -0.0031(11) 0.0122(14)
C32 0.0143(12) 0.0146(12) 0.0158(12) -0.0005(10) 0.0013(10) 0.0059(10)
C33 0.0321(17) 0.049(2) 0.0279(16) -0.0016(14) -0.0052(13) 0.0285(16)
C34 0.0288(18) 0.044(2) 0.043(2) 0.0058(17) -0.0075(15) -0.0108(16)
C35 0.0336(17) 0.0412(18) 0.0136(13) -0.0040(12) -0.0044(12) 0.0198(15)
C36 0.0384(18) 0.0149(14) 0.0410(19) 0.0064(13) 0.0081(14) 0.0132(13)
C37 0.0203(15) 0.0378(18) 0.0210(15) -0.0044(13) -0.0017(12) -0.0094(13)
C38 0.0238(15) 0.0177(14) 0.0251(15) 0.0009(11) 0.0101(12) -0.0008(12)
O1 0.0181(10) 0.0196(10) 0.0217(10) 0.0010(8) -0.0039(8) 0.0031(8)
C39 0.0301(17) 0.0360(18) 0.0233(15) 0.0015(13) -0.0033(12) 0.0132(14)
C40 0.0209(15) 0.0411(19) 0.0243(15) -0.0012(13) -0.0048(12) 0.0060(14)
C41 0.0234(15) 0.0145(13) 0.0334(16) -0.0022(12) -0.0012(12) -0.0002(12)
C42 0.0258(15) 0.0143(14) 0.0323(16) 0.0043(12) 0.0009(12) -0.0019(12)
C43 0.0252(16) 0.0429(19) 0.0337(18) -0.0212(15) -0.0076(14) 0.0076(15)
C44 0.040(2) 0.060(3) 0.040(2) -0.0126(18) -0.0038(16) 0.0185(19)
C45 0.056(3) 0.074(3) 0.056(3) 0.014(2) 0.007(2) 0.028(2)

loop_
_atom_type_symbol
_atom_type_description
_atom_type_scat_dispersion_real
_atom_type_scat_dispersion_imag
_atom_type_scat_source
C C 0.0033 0.0016 'International Tables Vol C Tables 4.2.6.8 and 6.1.1.4'
H H 0.0000 0.0000 'International Tables Vol C Tables 4.2.6.8 and 6.1.1.4'
Fe Fe 0.3463 0.8444 'International Tables Vol C Tables 4.2.6.8 and 6.1.1.4'
N N 0.0061 0.0033 'International Tables Vol C Tables 4.2.6.8 and 6.1.1.4'
O O 0.0106 0.0060 'International Tables Vol C Tables 4.2.6.8 and 6.1.1.4'
P P 0.1023 0.0942 'International Tables Vol C Tables 4.2.6.8 and 6.1.1.4'

loop_
_geom_angle_atom_site_label_1
_geom_angle_atom_site_label_2
_geom_angle_atom_site_label_3
_geom_angle
_geom_angle_site_symmetry_1
_geom_angle_site_symmetry_3
_geom_angle_publ_flag
N1 Fe1 P1 100.99(6) . . ?
N2 Fe1 P1 104.84(7) . . ?
N2 Fe1 N1 80.58(9) . . ?
N2 Fe1 N3 80.69(9) . . ?
N2 Fe1 N7 152.23(9) . . ?
N3 Fe1 P1 99.22(6) . . ?
N3 Fe1 N1 155.33(9) . . ?
N7 Fe1 P1 102.92(7) . . ?
N7 Fe1 N1 94.98(9) . . ?
N7 Fe1 N3 94.14(9) . . ?
N4 Fe2 P2 99.49(7) . . ?
N5 Fe2 P2 107.26(7) . . ?
N5 Fe2 N4 80.53(9) . . ?
N5 Fe2 N6 80.54(9) . . ?
N6 Fe2 P2 100.25(6) . . ?
N6 Fe2 N4 155.92(9) . . ?
N8 Fe2 P2 99.58(7) . . ?
N8 Fe2 N4 95.48(9) . . ?
N8 Fe2 N5 153.16(9) . . ?
N8 Fe2 N6 94.70(9) . . ?
C33 P1 Fe1 114.29(11) . . ?
C34 P1 Fe1 120.32(12) . . ?
C34 P1 C33 102.40(18) . . ?
C34 P1 C35 102.23(17) . . ?
C35 P1 Fe1 113.67(10) . . ?
C35 P1 C33 101.50(15) . . ?
C36 P2 Fe2 113.68(11) . . ?
C37 P2 Fe2 118.45(11) . . ?
C37 P2 C36 101.51(16) . . ?
C37 P2 C38 103.22(14) . . ?
C38 P2 Fe2 115.48(9) . . ?
C38 P2 C36 102.31(15) . . ?
C1 N1 Fe1 116.87(17) . . ?
C1 N1 C20 120.5(2) . . ?
C20 N1 Fe1 122.40(16) . . ?
C2 N2 Fe1 119.76(16) . . ?
C6 N2 Fe1 119.78(17) . . ?
C6 N2 C2 120.5(2) . . ?
C7 N3 Fe1 116.51(16) . . ?
C7 N3 C8 120.1(2) . . ?
C8 N3 Fe1 123.29(16) . . ?
C10 N4 Fe2 122.73(16) . . ?
C11 N4 Fe2 116.67(16) . . ?
C11 N4 C10 120.5(2) . . ?
C12 N5 Fe2 119.53(16) . . ?
C16 N5 Fe2 119.58(16) . . ?
C16 N5 C12 120.9(2) . . ?
C17 N6 Fe2 117.07(16) . . ?
C17 N6 C18 120.2(2) . . ?
C18 N6 Fe2 122.60(15) . . ?
N8 N7 Fe1 157.99(19) . . ?
N7 N8 Fe2 162.88(19) . . ?
N1 C1 C2 112.7(2) . . ?
N1 C1 C21 124.9(2) . . ?
C2 C1 C21 122.2(2) . . ?
N2 C2 C1 109.6(2) . . ?
N2 C2 C3 119.4(2) . . ?
C3 C2 C1 130.9(2) . . ?
C2 C3 C4 121.3(2) . . ?
C3 C4 C22 119.3(2) . . ?
C5 C4 C3 118.0(2) . . ?
C5 C4 C22 122.6(2) . . ?
C6 C5 C4 120.8(2) . . ?
N2 C6 C5 119.8(2) . . ?
N2 C6 C7 109.3(2) . . ?
C5 C6 C7 130.7(2) . . ?
N3 C7 C6 112.9(2) . . ?
N3 C7 C26 123.6(2) . . ?
C6 C7 C26 123.4(2) . . ?
N3 C8 C9 110.96(19) . . ?
C8 C9 C10 115.0(2) . . ?
N4 C10 C9 110.90(19) . . ?
N4 C11 C12 112.7(2) . . ?
N4 C11 C27 123.9(2) . . ?
C12 C11 C27 123.3(2) . . ?
N5 C12 C11 110.0(2) . . ?
N5 C12 C13 119.5(2) . . ?
C13 C12 C11 130.3(2) . . ?
C12 C13 C14 121.0(2) . . ?
C13 C14 C15 118.2(2) . . ?
C13 C14 C28 121.7(2) . . ?
C15 C14 C28 119.9(2) . . ?
C16 C15 C14 120.8(2) . . ?
N5 C16 C15 119.6(2) . . ?
N5 C16 C17 109.9(2) . . ?
C15 C16 C17 130.3(2) . . ?
N6 C17 C16 112.3(2) . . ?
N6 C17 C32 124.3(2) . . ?
C16 C17 C32 123.3(2) . . ?
N6 C18 C19 110.27(19) . . ?
C18 C19 C20 115.0(2) . . ?
N1 C20 C19 110.46(19) . . ?
C4 C22 C23 109.2(2) . . ?
C24 C22 C4 110.1(2) . . ?
C24 C22 C23 109.2(2) . . ?
C25 C22 C4 112.3(2) . . ?
C25 C22 C23 107.7(2) . . ?
C25 C22 C24 108.3(2) . . ?
C29 C28 C14 108.7(2) . . ?
C29 C28 C30 108.9(2) . . ?
C29 C28 C31 108.3(2) . . ?
C30 C28 C14 112.2(2) . . ?
C30 C28 C31 107.7(2) . . ?
C31 C28 C14 110.9(2) . . ?
C40 O1 C41 112.1(2) . . ?
O1 C40 C39 109.2(2) . . ?
O1 C41 C42 108.9(2) . . ?
C44 C43 C43 113.5(3) . 2_675 ?
C43 C44 C45 112.3(3) . . ?

loop_
_geom_bond_atom_site_label_1
_geom_bond_atom_site_label_2
_geom_bond_distance
_geom_bond_site_symmetry_2
_geom_bond_publ_flag
Fe1 P1 2.1863(8) . ?
Fe1 N1 1.910(2) . ?
Fe1 N2 1.814(2) . ?
Fe1 N3 1.902(2) . ?
Fe1 N7 1.828(2) . ?
Fe2 P2 2.1861(7) . ?
Fe2 N4 1.911(2) . ?
Fe2 N5 1.822(2) . ?
Fe2 N6 1.909(2) . ?
Fe2 N8 1.811(2) . ?
P1 C33 1.828(3) . ?
P1 C34 1.821(3) . ?
P1 C35 1.827(3) . ?
P2 C36 1.824(3) . ?
P2 C37 1.823(3) . ?
P2 C38 1.824(3) . ?
N1 C1 1.339(3) . ?
N1 C20 1.481(3) . ?
N2 C2 1.391(3) . ?
N2 C6 1.388(3) . ?
N3 C7 1.345(3) . ?
N3 C8 1.474(3) . ?
N4 C10 1.472(3) . ?
N4 C11 1.343(3) . ?
N5 C12 1.385(3) . ?
N5 C16 1.385(3) . ?
N6 C17 1.340(3) . ?
N6 C18 1.477(3) . ?
N7 N8 1.135(3) . ?
C1 C2 1.426(3) . ?
C1 C21 1.506(3) . ?
C2 C3 1.393(3) . ?
C3 C4 1.407(4) . ?
C4 C5 1.401(4) . ?
C4 C22 1.539(3) . ?
C5 C6 1.398(3) . ?
C6 C7 1.424(3) . ?
C7 C26 1.500(3) . ?
C8 C9 1.544(3) . ?
C9 C10 1.550(3) . ?
C11 C12 1.422(3) . ?
C11 C27 1.503(3) . ?
C12 C13 1.396(3) . ?
C13 C14 1.401(3) . ?
C14 C15 1.408(3) . ?
C14 C28 1.534(3) . ?
C15 C16 1.396(3) . ?
C16 C17 1.430(3) . ?
C17 C32 1.504(3) . ?
C18 C19 1.548(3) . ?
C19 C20 1.552(3) . ?
C22 C23 1.540(4) . ?
C22 C24 1.536(4) . ?
C22 C25 1.531(4) . ?
C28 C29 1.528(4) . ?
C28 C30 1.532(4) . ?
C28 C31 1.533(4) . ?
O1 C40 1.422(3) . ?
O1 C41 1.429(3) . ?
C39 C40 1.503(4) . ?
C41 C42 1.502(4) . ?
C43 C43 1.546(7) 2_675 ?
C43 C44 1.491(5) . ?
C44 C45 1.570(6) . ?
